data_7030008
loop_
_publ_author_name
'Stanford, Martin W.'
'Knight, Fergus R.'
'Athukorala Arachchige, Kasun S.'
'Sanz Camacho, Paula'
'Ashbrook, Sharon E.'
'B\"uhl, Michael'
'Slawin, Alexandra M. Z.'
'Woollins, J. Derek'

_publ_section_title
;
 Probing interactions through space using spin-spin coupling.
;
_journal_issue 17
_journal_name_full 'Dalton transactions (Cambridge, England : 2003)'
_journal_page_first 6548
_journal_page_last 6560
_journal_paper_doi 10.1039/c4dt00408f
_journal_volume 43
_journal_year 2014
_chemical_formula_moiety 'C27 H24 Se Te'
_chemical_formula_sum 'C27 H24 Se Te'
_chemical_formula_weight 555.05
_space_group_IT_number 14
_symmetry_cell_setting monoclinic
_symmetry_Int_Tables_number 14
_symmetry_space_group_name_Hall '-P 2ybc'
_symmetry_space_group_name_H-M 'P 1 21/c 1'
_atom_sites_solution_hydrogens geom
_atom_sites_solution_primary direct
_atom_sites_solution_secondary difmap
_cell_angle_alpha 90.0000
_cell_angle_beta 113.571(8)
_cell_angle_gamma 90.0000
_cell_formula_units_Z 4
_cell_length_a 9.7619(7)
_cell_length_b 30.0473(18)
_cell_length_c 8.0836(15)
_cell_measurement_reflns_used 7573
_cell_measurement_temperature 173
_cell_measurement_theta_max 26.02
_cell_measurement_theta_min 3.06
_cell_volume 2173.2(5)
_computing_cell_refinement 'CrystalClear-SM Expert 2.0 rc13'
_computing_data_collection 'CrystalClear-SM Expert 2.0 rc13 (Rigaku, 2009)'
_computing_data_reduction 'CrystalClear-SM Expert 2.0 rc13'
_computing_molecular_graphics 'CrystalStructure 4.0'
_computing_publication_material 'CrystalStructure 4.0 (Rigaku, 2010)'
_computing_structure_refinement 'SHELXL97 (Sheldrick, 2008)'
_computing_structure_solution 'SHELXS97 (Sheldrick, 2008)'
_diffrn_ambient_temperature 173
_diffrn_detector_area_resol_mean 7.353
_diffrn_measured_fraction_theta_full 0.981
_diffrn_measured_fraction_theta_max 0.981
_diffrn_measurement_device_type 'Rigaku Mercury70'
_diffrn_measurement_method \w
_diffrn_radiation_type 'Mo K\a'
_diffrn_radiation_wavelength 0.71075
_diffrn_reflns_av_R_equivalents 0.0238
_diffrn_reflns_limit_h_max 10
_diffrn_reflns_limit_h_min -11
_diffrn_reflns_limit_k_max 35
_diffrn_reflns_limit_k_min -32
_diffrn_reflns_limit_l_max 9
_diffrn_reflns_limit_l_min -6
_diffrn_reflns_number 14054
_diffrn_reflns_theta_full 25.00
_diffrn_reflns_theta_max 25.00
_diffrn_standards_number 0
_exptl_absorpt_coefficient_mu 3.055
_exptl_absorpt_correction_T_max 0.858
_exptl_absorpt_correction_T_min 0.685
_exptl_absorpt_correction_type multi-scan
_exptl_absorpt_process_details 'REQAB (Rigaku, 1998)'
_exptl_crystal_colour colorless
_exptl_crystal_density_diffrn 1.696
_exptl_crystal_density_method 'not measured'
_exptl_crystal_description block
_exptl_crystal_F_000 1088.00
_exptl_crystal_size_max 0.120
_exptl_crystal_size_mid 0.060
_exptl_crystal_size_min 0.050
_refine_diff_density_max 0.350
_refine_diff_density_min -0.360
_refine_ls_extinction_method none
_refine_ls_goodness_of_fit_ref 1.146
_refine_ls_hydrogen_treatment constr
_refine_ls_number_parameters 265
_refine_ls_number_reflns 3762
_refine_ls_number_restraints 0
_refine_ls_R_factor_gt 0.0213
_refine_ls_shift/su_max 0.002
_refine_ls_structure_factor_coef Fsqd
_refine_ls_weighting_details 'w = 1/[\s^2^(Fo^2^)+(0.0246P)^2^+1.3117P] where P=(Fo^2^+2Fc^2^)/3'
_refine_ls_weighting_scheme calc
_refine_ls_wR_factor_ref 0.0567
_reflns_number_gt 3402
_reflns_number_total 3762
_reflns_threshold_expression F^2^>2.0\s(F^2^)
_cod_data_source_file c4dt00408f2.cif
_cod_data_source_block MWS9-FS-3
_cod_database_code 7030008

loop_
_symmetry_equiv_pos_site_id
_symmetry_equiv_pos_as_xyz
1 +X,+Y,+Z
2 -X,1/2+Y,1/2-Z
3 -X,-Y,-Z
4 +X,1/2-Y,1/2+Z

loop_
_atom_site_label
_atom_site_type_symbol
_atom_site_fract_x
_atom_site_fract_y
_atom_site_fract_z
_atom_site_U_iso_or_equiv
_atom_site_adp_type
_atom_site_occupancy
_atom_site_symmetry_multiplicity
_atom_site_calc_flag
_atom_site_refinement_flags
Te1 Te 1.00279(2) 0.58947(2) 0.44565(2) 0.02798(7) Uani 1.0 4 d .
Se1 Se 1.24355(3) 0.66211(2) 0.41766(4) 0.02932(9) Uani 1.0 4 d .
C1 C 0.9056(3) 0.65224(9) 0.4635(4) 0.0250(6) Uani 1.0 4 d .
C2 C 0.7662(3) 0.65146(9) 0.4719(4) 0.0293(6) Uani 1.0 4 d .
C3 C 0.6863(3) 0.68966(10) 0.4789(4) 0.0321(7) Uani 1.0 4 d .
C4 C 0.7471(3) 0.73033(9) 0.4794(4) 0.0275(6) Uani 1.0 4 d .
C5 C 0.8893(3) 0.73227(9) 0.4727(4) 0.0251(6) Uani 1.0 4 d .
C6 C 0.9367(3) 0.77698(9) 0.4747(4) 0.0277(6) Uani 1.0 4 d .
C7 C 1.0723(3) 0.78539(10) 0.4713(4) 0.0311(7) Uani 1.0 4 d .
C8 C 1.1594(3) 0.74903(10) 0.4600(4) 0.0320(7) Uani 1.0 4 d .
C9 C 1.1132(3) 0.70539(9) 0.4539(4) 0.0254(6) Uani 1.0 4 d .
C10 C 0.9728(3) 0.69453(9) 0.4632(4) 0.0232(6) Uani 1.0 4 d .
C11 C 0.6913(3) 0.77687(10) 0.4838(4) 0.0346(7) Uani 1.0 4 d .
C12 C 0.8156(3) 0.80773(9) 0.4780(4) 0.0323(7) Uani 1.0 4 d .
C13 C 0.8719(3) 0.54921(9) 0.5475(4) 0.0257(6) Uani 1.0 4 d .
C14 C 0.8961(3) 0.55178(9) 0.7307(4) 0.0275(6) Uani 1.0 4 d .
C15 C 0.8225(3) 0.52153(9) 0.7983(4) 0.0298(7) Uani 1.0 4 d .
C16 C 0.7261(3) 0.48965(9) 0.6904(4) 0.0300(7) Uani 1.0 4 d .
C17 C 0.7044(3) 0.48795(9) 0.5106(4) 0.0298(7) Uani 1.0 4 d .
C18 C 0.7758(3) 0.51645(9) 0.4372(4) 0.0257(6) Uani 1.0 4 d .
C19 C 0.9972(4) 0.58603(10) 0.8569(4) 0.0382(8) Uani 1.0 4 d .
C20 C 0.6473(4) 0.45716(11) 0.7660(5) 0.0417(8) Uani 1.0 4 d .
C21 C 0.7500(4) 0.51008(10) 0.2411(4) 0.0337(7) Uani 1.0 4 d .
C22 C 1.3614(3) 0.64474(9) 0.6634(4) 0.0258(6) Uani 1.0 4 d .
C23 C 1.4860(3) 0.61815(9) 0.6957(4) 0.0302(7) Uani 1.0 4 d .
C24 C 1.5698(3) 0.60390(10) 0.8690(5) 0.0350(7) Uani 1.0 4 d .
C25 C 1.5326(4) 0.61607(10) 1.0107(4) 0.0376(8) Uani 1.0 4 d .
C26 C 1.4092(3) 0.64276(10) 0.9788(4) 0.0350(7) Uani 1.0 4 d .
C27 C 1.3225(3) 0.65678(10) 0.8043(4) 0.0320(7) Uani 1.0 4 d .
H2 H 0.7224 0.6233 0.4730 0.0352 Uiso 1.0 4 calc R
H3 H 0.5908 0.6871 0.4834 0.0385 Uiso 1.0 4 calc R
H7 H 1.1076 0.8150 0.4763 0.0373 Uiso 1.0 4 calc R
H8 H 1.2539 0.7548 0.4564 0.0383 Uiso 1.0 4 calc R
H11A H 0.6749 0.7818 0.5956 0.0416 Uiso 1.0 4 calc R
H11B H 0.5963 0.7822 0.3785 0.0416 Uiso 1.0 4 calc R
H12A H 0.7775 0.8266 0.3686 0.0388 Uiso 1.0 4 calc R
H12B H 0.8540 0.8272 0.5858 0.0388 Uiso 1.0 4 calc R
H15 H 0.8393 0.5230 0.9223 0.0358 Uiso 1.0 4 calc R
H17 H 0.6378 0.4663 0.4348 0.0358 Uiso 1.0 4 calc R
H23 H 1.5131 0.6099 0.5994 0.0362 Uiso 1.0 4 calc R
H24 H 1.6543 0.5854 0.8914 0.0421 Uiso 1.0 4 calc R
H25 H 1.5916 0.6061 1.1297 0.0451 Uiso 1.0 4 calc R
H26 H 1.3838 0.6515 1.0759 0.0420 Uiso 1.0 4 calc R
H27 H 1.2365 0.6746 0.7815 0.0384 Uiso 1.0 4 calc R
H19A H 1.0044 0.5806 0.9796 0.0459 Uiso 1.0 4 calc R
H19B H 0.9561 0.6158 0.8179 0.0459 Uiso 1.0 4 calc R
H19C H 1.0968 0.5840 0.8553 0.0459 Uiso 1.0 4 calc R
H20A H 0.5445 0.4527 0.6780 0.0501 Uiso 1.0 4 calc R
H20B H 0.6460 0.4691 0.8781 0.0501 Uiso 1.0 4 calc R
H20C H 0.7005 0.4286 0.7907 0.0501 Uiso 1.0 4 calc R
H21A H 0.6692 0.4886 0.1851 0.0404 Uiso 1.0 4 calc R
H21B H 0.8418 0.4989 0.2338 0.0404 Uiso 1.0 4 calc R
H21C H 0.7225 0.5386 0.1777 0.0404 Uiso 1.0 4 calc R

loop_
_atom_site_aniso_label
_atom_site_aniso_U_11
_atom_site_aniso_U_22
_atom_site_aniso_U_33
_atom_site_aniso_U_12
_atom_site_aniso_U_13
_atom_site_aniso_U_23
Te1 0.03033(12) 0.02621(12) 0.03239(11) 0.00246(7) 0.01778(8) 0.00028(7)
Se1 0.02671(16) 0.03687(18) 0.02966(15) 0.00512(11) 0.01680(12) 0.00361(12)
C1 0.0273(15) 0.0250(15) 0.0234(13) 0.0046(11) 0.0108(12) 0.0015(11)
C2 0.0274(15) 0.0284(16) 0.0336(15) 0.0008(11) 0.0138(12) 0.0041(13)
C3 0.0239(15) 0.0423(19) 0.0328(15) 0.0057(12) 0.0141(12) 0.0054(13)
C4 0.0270(15) 0.0336(17) 0.0230(13) 0.0076(12) 0.0110(11) 0.0044(12)
C5 0.0274(14) 0.0286(16) 0.0178(12) 0.0041(11) 0.0074(11) 0.0044(11)
C6 0.0362(16) 0.0266(16) 0.0194(13) 0.0055(12) 0.0102(12) 0.0029(11)
C7 0.0336(16) 0.0268(16) 0.0339(16) -0.0009(12) 0.0146(13) 0.0053(13)
C8 0.0328(16) 0.0337(17) 0.0318(15) 0.0000(12) 0.0154(13) 0.0074(13)
C9 0.0234(14) 0.0310(16) 0.0239(13) 0.0057(11) 0.0116(11) 0.0045(12)
C10 0.0216(13) 0.0281(15) 0.0191(13) 0.0034(11) 0.0072(11) 0.0031(11)
C11 0.0340(16) 0.0359(18) 0.0375(16) 0.0127(13) 0.0179(14) 0.0059(14)
C12 0.0386(17) 0.0282(16) 0.0301(15) 0.0098(12) 0.0137(13) 0.0031(13)
C13 0.0277(14) 0.0231(15) 0.0290(14) 0.0049(11) 0.0142(12) 0.0019(12)
C14 0.0271(14) 0.0282(16) 0.0279(14) 0.0066(11) 0.0117(12) -0.0012(12)
C15 0.0359(16) 0.0329(17) 0.0233(13) 0.0091(12) 0.0146(12) 0.0035(12)
C16 0.0306(16) 0.0268(16) 0.0346(15) 0.0063(11) 0.0153(13) 0.0068(13)
C17 0.0344(16) 0.0228(15) 0.0309(15) 0.0020(11) 0.0117(13) -0.0006(12)
C18 0.0298(15) 0.0228(14) 0.0242(13) 0.0066(11) 0.0104(12) 0.0024(11)
C19 0.0455(18) 0.0382(18) 0.0289(15) -0.0034(13) 0.0126(14) -0.0060(13)
C20 0.0445(18) 0.043(2) 0.0401(17) -0.0015(14) 0.0195(15) 0.0097(15)
C21 0.0414(17) 0.0329(17) 0.0265(14) 0.0011(13) 0.0133(13) -0.0012(13)
C22 0.0231(14) 0.0246(15) 0.0318(15) -0.0026(11) 0.0130(12) 0.0012(12)
C23 0.0303(15) 0.0262(16) 0.0400(17) -0.0017(12) 0.0204(13) -0.0026(13)
C24 0.0243(15) 0.0266(16) 0.0507(19) 0.0051(12) 0.0113(14) 0.0048(14)
C25 0.0382(17) 0.0341(18) 0.0352(16) 0.0006(13) 0.0091(14) 0.0051(14)
C26 0.0390(17) 0.0335(17) 0.0346(16) -0.0002(13) 0.0169(14) 0.0002(13)
C27 0.0263(15) 0.0352(17) 0.0356(16) 0.0032(12) 0.0136(13) 0.0000(13)

loop_
_atom_type_symbol
_atom_type_description
_atom_type_scat_dispersion_real
_atom_type_scat_dispersion_imag
_atom_type_scat_source
C C 0.0033 0.0016
;
International Tables for Crystallography
(1992, Vol. C, Tables 4.2.6.8 and 6.1.1.4)
;
H H 0.0000 0.0000
;
International Tables for Crystallography
(1992, Vol. C, Table 6.1.1.4)
;
Se Se -0.0929 2.2259
;
International Tables for Crystallography
(1992, Vol. C, Tables 4.2.6.8 and 6.1.1.4)
;
Te Te -0.5308 1.6751
;
International Tables for Crystallography
(1992, Vol. C, Tables 4.2.6.8 and 6.1.1.4)
;

loop_
_geom_angle_atom_site_label_1
_geom_angle_atom_site_label_2
_geom_angle_atom_site_label_3
_geom_angle
_geom_angle_publ_flag
C1 Te1 C13 97.05(12) yes
C9 Se1 C22 100.65(12) yes
Te1 C1 C2 117.2(2) yes
Te1 C1 C10 124.5(3) yes
C2 C1 C10 118.3(3) yes
C1 C2 C3 124.0(3) yes
C2 C3 C4 119.2(3) yes
C3 C4 C5 118.2(3) yes
C3 C4 C11 132.3(3) yes
C5 C4 C11 109.5(3) yes
C4 C5 C6 111.1(3) yes
C4 C5 C10 124.4(3) yes
C6 C5 C10 124.5(3) yes
C5 C6 C7 119.5(3) yes
C5 C6 C12 109.0(3) yes
C7 C6 C12 131.5(3) yes
C6 C7 C8 118.3(3) yes
C7 C8 C9 122.8(3) yes
Se1 C9 C8 114.9(3) yes
Se1 C9 C10 123.8(2) yes
C8 C9 C10 121.2(3) yes
C1 C10 C5 115.9(3) yes
C1 C10 C9 130.4(3) yes
C5 C10 C9 113.7(3) yes
C4 C11 C12 105.1(3) yes
C6 C12 C11 105.3(3) yes
Te1 C13 C14 119.86(19) yes
Te1 C13 C18 120.0(3) yes
C14 C13 C18 119.7(3) yes
C13 C14 C15 118.7(3) yes
C13 C14 C19 122.7(3) yes
C15 C14 C19 118.7(3) yes
C14 C15 C16 122.1(3) yes
C15 C16 C17 117.9(3) yes
C15 C16 C20 121.4(3) yes
C17 C16 C20 120.7(3) yes
C16 C17 C18 122.5(3) yes
C13 C18 C17 119.1(3) yes
C13 C18 C21 122.8(3) yes
C17 C18 C21 118.1(3) yes
Se1 C22 C23 117.8(3) yes
Se1 C22 C27 121.99(19) yes
C23 C22 C27 120.2(3) yes
C22 C23 C24 119.3(4) yes
C23 C24 C25 121.0(3) yes
C24 C25 C26 119.8(3) yes
C25 C26 C27 119.8(4) yes
C22 C27 C26 120.0(3) yes
C1 C2 H2 117.973 no
C3 C2 H2 117.987 no
C2 C3 H3 120.407 no
C4 C3 H3 120.430 no
C6 C7 H7 120.829 no
C8 C7 H7 120.828 no
C7 C8 H8 118.608 no
C9 C8 H8 118.610 no
C4 C11 H11A 110.715 no
C4 C11 H11B 110.721 no
C12 C11 H11A 110.727 no
C12 C11 H11B 110.720 no
H11A C11 H11B 108.817 no
C6 C12 H12A 110.677 no
C6 C12 H12B 110.688 no
C11 C12 H12A 110.683 no
C11 C12 H12B 110.684 no
H12A C12 H12B 108.794 no
C14 C15 H15 118.948 no
C16 C15 H15 118.950 no
C16 C17 H17 118.726 no
C18 C17 H17 118.725 no
C14 C19 H19A 109.470 no
C14 C19 H19B 109.472 no
C14 C19 H19C 109.470 no
H19A C19 H19B 109.471 no
H19A C19 H19C 109.473 no
H19B C19 H19C 109.472 no
C16 C20 H20A 109.466 no
C16 C20 H20B 109.455 no
C16 C20 H20C 109.473 no
H20A C20 H20B 109.475 no
H20A C20 H20C 109.477 no
H20B C20 H20C 109.482 no
C18 C21 H21A 109.477 no
C18 C21 H21B 109.471 no
C18 C21 H21C 109.464 no
H21A C21 H21B 109.482 no
H21A C21 H21C 109.466 no
H21B C21 H21C 109.466 no
C22 C23 H23 120.379 no
C24 C23 H23 120.367 no
C23 C24 H24 119.507 no
C25 C24 H24 119.510 no
C24 C25 H25 120.118 no
C26 C25 H25 120.124 no
C25 C26 H26 120.085 no
C27 C26 H26 120.078 no
C22 C27 H27 120.015 no
C26 C27 H27 120.021 no

loop_
_geom_bond_atom_site_label_1
_geom_bond_atom_site_label_2
_geom_bond_distance
_geom_bond_publ_flag
Te1 C1 2.142(3) yes
Te1 C13 2.148(4) yes
Se1 C9 1.922(3) yes
Se1 C22 1.927(3) yes
C1 C2 1.390(5) yes
C1 C10 1.430(4) yes
C2 C3 1.401(5) yes
C3 C4 1.358(4) yes
C4 C5 1.411(5) yes
C4 C11 1.506(5) yes
C5 C6 1.419(4) yes
C5 C10 1.416(4) yes
C6 C7 1.359(5) yes
C6 C12 1.509(5) yes
C7 C8 1.409(5) yes
C8 C9 1.381(4) yes
C9 C10 1.440(4) yes
C11 C12 1.543(5) yes
C13 C14 1.406(4) yes
C13 C18 1.405(4) yes
C14 C15 1.398(5) yes
C14 C19 1.506(4) yes
C15 C16 1.381(4) yes
C16 C17 1.384(5) yes
C16 C20 1.514(5) yes
C17 C18 1.379(5) yes
C18 C21 1.514(4) yes
C22 C23 1.390(4) yes
C22 C27 1.385(5) yes
C23 C24 1.378(4) yes
C24 C25 1.382(6) yes
C25 C26 1.383(5) yes
C26 C27 1.389(4) yes
C2 H2 0.950 no
C3 H3 0.950 no
C7 H7 0.950 no
C8 H8 0.950 no
C11 H11A 0.990 no
C11 H11B 0.990 no
C12 H12A 0.990 no
C12 H12B 0.990 no
C15 H15 0.950 no
C17 H17 0.950 no
C19 H19A 0.980 no
C19 H19B 0.980 no
C19 H19C 0.980 no
C20 H20A 0.980 no
C20 H20B 0.980 no
C20 H20C 0.980 no
C21 H21A 0.980 no
C21 H21B 0.980 no
C21 H21C 0.980 no
C23 H23 0.950 no
C24 H24 0.950 no
C25 H25 0.950 no
C26 H26 0.950 no
C27 H27 0.950 no

loop_
_geom_contact_atom_site_label_1
_geom_contact_atom_site_label_2
_geom_contact_distance
_geom_contact_publ_flag
_geom_contact_site_symmetry_2
Te1 Se1 3.2809(7) no .
Te1 C19 3.348(4) no .
Te1 C21 3.354(3) no .
Se1 C1 3.477(3) no .
C1 C4 2.841(4) no .
C1 C19 3.549(5) no .
C2 C5 2.708(4) no .
C2 C13 3.221(4) no .
C2 C14 3.582(4) no .
C3 C6 3.596(5) no .
C3 C10 2.854(5) no .
C5 C8 2.727(5) no .
C6 C9 2.802(4) no .
C7 C10 2.890(4) no .
C9 C27 3.115(4) no .
C13 C16 2.807(5) no .
C14 C17 2.772(4) no .
C15 C18 2.773(5) no .
C22 C25 2.769(4) no .
C23 C26 2.778(5) no .
C24 C27 2.760(5) no .
Te1 C17 3.591(3) no 3_766
C6 C9 3.594(4) no 4_565
C9 C6 3.594(4) no 4_564
C10 C12 3.596(4) no 4_564
C12 C10 3.596(4) no 4_565
C12 C24 3.449(4) no 4_464
C17 Te1 3.591(3) no 3_766
C24 C12 3.449(4) no 4_665
Te1 H2 3.0102 no .
Te1 H19B 3.3146 no .
Te1 H19C 3.0665 no .
Te1 H21B 3.2637 no .
Te1 H21C 3.1260 no .
Se1 H8 2.7993 no .
Se1 H23 2.9075 no .
Se1 H27 2.9935 no .
C1 H3 3.3107 no .
C1 H27 3.2946 no .
C1 H19B 2.9186 no .
C2 H19B 2.8737 no .
C3 H11A 2.9420 no .
C3 H11B 2.9322 no .
C4 H2 3.2242 no .
C4 H12A 3.0785 no .
C4 H12B 3.0951 no .
C5 H3 3.2460 no .
C5 H7 3.2677 no .
C5 H11A 3.0407 no .
C5 H11B 3.0450 no .
C5 H12A 3.0339 no .
C5 H12B 3.0558 no .
C6 H8 3.2275 no .
C6 H11A 3.0832 no .
C6 H11B 3.0997 no .
C7 H12A 2.9322 no .
C7 H12B 2.9247 no .
C8 H27 3.2799 no .
C9 H7 3.3013 no .
C9 H27 2.6016 no .
C10 H2 3.2742 no .
C10 H8 3.3061 no .
C10 H27 2.8825 no .
C11 H3 2.8689 no .
C12 H7 2.8638 no .
C13 H2 2.5972 no .
C13 H15 3.2671 no .
C13 H17 3.2545 no .
C13 H19A 3.3392 no .
C13 H19B 2.8327 no .
C13 H19C 2.7812 no .
C13 H21A 3.3439 no .
C13 H21B 2.8642 no .
C13 H21C 2.7708 no .
C14 H2 3.0011 no .
C15 H17 3.2249 no .
C15 H19A 2.5232 no .
C15 H19B 3.0967 no .
C15 H19C 3.1495 no .
C15 H20A 3.2369 no .
C15 H20B 2.5987 no .
C15 H20C 3.0255 no .
C17 H15 3.2266 no .
C17 H20A 2.6605 no .
C17 H20B 3.2901 no .
C17 H20C 2.8939 no .
C17 H21A 2.5138 no .
C17 H21B 3.0519 no .
C17 H21C 3.1579 no .
C18 H2 3.2838 no .
C19 H2 3.3797 no .
C19 H15 2.6265 no .
C20 H15 2.6691 no .
C20 H17 2.6557 no .
C21 H17 2.5985 no .
C22 H24 3.2456 no .
C22 H26 3.2595 no .
C23 H25 3.2567 no .
C23 H27 3.2628 no .
C24 H26 3.2503 no .
C25 H23 3.2589 no .
C25 H27 3.2558 no .
C26 H24 3.2469 no .
C26 H19C 3.3134 no .
C27 H23 3.2644 no .
C27 H25 3.2574 no .
C27 H19C 3.2452 no .
H2 H3 2.3283 no .
H2 H19B 2.8181 no .
H2 H21C 3.4894 no .
H3 H11A 2.9997 no .
H3 H11B 2.9871 no .
H7 H8 2.3510 no .
H7 H12A 3.0029 no .
H7 H12B 2.9655 no .
H11A H12A 2.7666 no .
H11A H12B 2.2430 no .
H11B H12A 2.2429 no .
H11B H12B 2.7550 no .
H15 H19A 2.2826 no .
H15 H19B 3.2512 no .
H15 H19C 3.3265 no .
H15 H20A 3.4778 no .
H15 H20B 2.4012 no .
H15 H20C 3.1375 no .
H17 H20A 2.5085 no .
H17 H20B 3.5534 no .
H17 H20C 2.9201 no .
H17 H21A 2.2605 no .
H17 H21B 3.1865 no .
H17 H21C 3.3315 no .
H23 H24 2.3259 no .
H24 H25 2.3268 no .
H25 H26 2.3356 no .
H26 H27 2.3403 no .
H26 H19C 3.3387 no .
H27 H19B 3.3674 no .
H27 H19C 3.2061 no .
Te1 H21B 3.5956 no 3_766
Se1 H3 3.3014 no 1_655
Se1 H7 3.3427 no 4_564
Se1 H26 3.5545 no 1_554
Se1 H20C 3.3631 no 3_766
C1 H11A 3.5330 no 4_564
C1 H12B 2.9546 no 4_564
C1 H25 3.4613 no 1_454
C2 H11A 3.4494 no 4_564
C2 H12A 3.2313 no 4_565
C2 H23 3.2804 no 1_455
C2 H25 2.9400 no 1_454
C3 H11A 3.1738 no 4_564
C3 H12A 2.9512 no 4_565
C3 H23 3.2967 no 1_455
C3 H26 3.5993 no 1_454
C4 H11A 2.9163 no 4_564
C4 H12A 3.4886 no 4_565
C5 H11A 2.9578 no 4_564
C5 H12B 3.4974 no 4_564
C6 H11A 3.5752 no 4_564
C6 H19B 3.4940 no 4_564
C7 H26 3.3913 no 4_564
C7 H27 2.8858 no 4_564
C7 H19B 3.2417 no 4_564
C8 H27 2.9626 no 4_564
C9 H12B 3.1927 no 4_564
C10 H11A 3.2981 no 4_564
C10 H12B 2.8721 no 4_564
C11 H11A 3.5473 no 4_564
C12 H24 3.5205 no 4_464
C12 H19B 3.2015 no 4_564
C13 H21B 3.0130 no 3_766
C14 H24 3.2760 no 1_455
C14 H21B 2.8921 no 3_766
C15 H15 3.4383 no 3_767
C15 H24 2.8174 no 1_455
C15 H21B 3.5158 no 1_556
C15 H21B 3.4444 no 3_766
C16 H17 3.5381 no 3_666
C16 H24 3.5105 no 1_455
C16 H19A 3.5881 no 3_767
C16 H20A 3.5433 no 3_666
C17 H23 3.5261 no 3_766
C17 H20A 2.9065 no 3_666
C18 H20A 3.0295 no 3_666
C19 H7 3.1776 no 4_565
C19 H12A 3.4139 no 4_565
C19 H24 3.4682 no 1_455
C19 H20C 3.2085 no 3_767
C19 H21B 3.2321 no 3_766
C20 H17 3.4721 no 3_666
C20 H23 3.3965 no 3_766
C20 H25 3.3677 no 3_767
C20 H26 3.5630 no 3_767
C20 H19A 3.3883 no 3_767
C20 H19C 3.3203 no 3_767
C20 H21A 3.4405 no 1_556
C21 H15 3.0575 no 1_554
C21 H24 3.4465 no 1_454
C21 H25 3.2278 no 1_454
C21 H19C 3.4297 no 3_766
C21 H20A 3.3840 no 3_666
C21 H20B 2.9621 no 1_554
C22 H3 3.3709 no 1_655
C22 H11B 3.1475 no 4_665
C22 H17 3.4306 no 3_766
C23 H2 3.4509 no 1_655
C23 H3 3.1136 no 1_655
C23 H11B 3.3211 no 4_665
C23 H12A 3.1020 no 4_665
C23 H17 2.8274 no 3_766
C24 H11B 3.4298 no 4_665
C24 H12A 2.9112 no 4_665
C24 H12B 3.3422 no 4_665
C24 H15 3.4814 no 1_655
C24 H17 3.2568 no 3_766
C24 H21A 3.5407 no 3_766
C24 H21C 3.0531 no 1_656
C25 H2 3.4508 no 1_656
C25 H11A 3.3242 no 4_665
C25 H11B 3.3762 no 4_665
C25 H12A 3.4926 no 4_665
C25 H12B 3.4057 no 4_665
C25 H20A 3.5613 no 3_767
C25 H20B 3.4137 no 3_767
C25 H20C 3.5323 no 3_767
C25 H21C 2.9451 no 1_656
C26 H7 3.1986 no 4_565
C26 H8 3.4046 no 4_565
C26 H11A 3.2856 no 4_665
C26 H11B 3.2025 no 4_665
C26 H20C 3.2890 no 3_767
C27 H7 3.0634 no 4_565
C27 H8 3.1114 no 4_565
C27 H11B 3.0953 no 4_665
H2 C23 3.4509 no 1_455
H2 C25 3.4508 no 1_454
H2 H12A 3.3763 no 4_565
H2 H23 2.6544 no 1_455
H2 H25 2.6011 no 1_454
H2 H20A 3.3083 no 3_666
H3 Se1 3.3014 no 1_455
H3 C22 3.3709 no 1_455
H3 C23 3.1136 no 1_455
H3 H11B 3.3040 no 4_565
H3 H12A 2.9411 no 4_565
H3 H23 2.7223 no 1_455
H3 H26 3.2795 no 1_454
H7 Se1 3.3427 no 4_565
H7 C19 3.1776 no 4_564
H7 C26 3.1986 no 4_564
H7 C27 3.0634 no 4_564
H7 H26 2.6824 no 4_564
H7 H27 2.3964 no 4_564
H7 H19A 3.2981 no 4_564
H7 H19B 2.5741 no 4_564
H7 H19C 3.1766 no 4_564
H8 C26 3.4046 no 4_564
H8 C27 3.1114 no 4_564
H8 H26 3.0813 no 4_564
H8 H27 2.5168 no 4_564
H11A C1 3.5330 no 4_565
H11A C2 3.4494 no 4_565
H11A C3 3.1738 no 4_565
H11A C4 2.9163 no 4_565
H11A C5 2.9578 no 4_565
H11A C6 3.5752 no 4_565
H11A C10 3.2981 no 4_565
H11A C11 3.5473 no 4_565
H11A C25 3.3242 no 4_464
H11A C26 3.2856 no 4_464
H11A H11B 3.3056 no 4_565
H11A H25 3.5000 no 4_464
H11A H26 3.4282 no 4_464
H11B C22 3.1475 no 4_464
H11B C23 3.3211 no 4_464
H11B C24 3.4298 no 4_464
H11B C25 3.3762 no 4_464
H11B C26 3.2025 no 4_464
H11B C27 3.0953 no 4_464
H11B H3 3.3040 no 4_564
H11B H11A 3.3056 no 4_564
H11B H27 3.5258 no 4_464
H12A C2 3.2313 no 4_564
H12A C3 2.9512 no 4_564
H12A C4 3.4886 no 4_564
H12A C19 3.4139 no 4_564
H12A C23 3.1020 no 4_464
H12A C24 2.9112 no 4_464
H12A C25 3.4926 no 4_464
H12A H2 3.3763 no 4_564
H12A H3 2.9411 no 4_564
H12A H23 3.2468 no 4_464
H12A H24 2.9392 no 4_464
H12A H19A 3.4491 no 4_564
H12A H19B 2.6013 no 4_564
H12B C1 2.9546 no 4_565
H12B C5 3.4974 no 4_565
H12B C9 3.1927 no 4_565
H12B C10 2.8721 no 4_565
H12B C24 3.3422 no 4_464
H12B C25 3.4057 no 4_464
H12B H24 3.2732 no 4_464
H12B H25 3.3810 no 4_464
H12B H19A 3.4034 no 4_564
H12B H19B 3.2156 no 4_564
H15 C15 3.4383 no 3_767
H15 C21 3.0575 no 1_556
H15 C24 3.4814 no 1_455
H15 H15 3.1887 no 3_767
H15 H24 2.5472 no 1_455
H15 H19A 3.4149 no 3_767
H15 H21A 3.3407 no 1_556
H15 H21B 2.6101 no 1_556
H15 H21C 2.7688 no 1_556
H17 C16 3.5381 no 3_666
H17 C20 3.4721 no 3_666
H17 C22 3.4306 no 3_766
H17 C23 2.8274 no 3_766
H17 C24 3.2568 no 3_766
H17 H23 2.6765 no 3_766
H17 H24 3.3894 no 3_766
H17 H20A 2.9367 no 3_666
H17 H20B 3.4973 no 3_666
H23 C2 3.2804 no 1_655
H23 C3 3.2967 no 1_655
H23 C17 3.5261 no 3_766
H23 C20 3.3965 no 3_766
H23 H2 2.6544 no 1_655
H23 H3 2.7223 no 1_655
H23 H12A 3.2468 no 4_665
H23 H17 2.6765 no 3_766
H23 H20A 2.8054 no 3_766
H23 H20C 3.2212 no 3_766
H24 C12 3.5205 no 4_665
H24 C14 3.2760 no 1_655
H24 C15 2.8174 no 1_655
H24 C16 3.5105 no 1_655
H24 C19 3.4682 no 1_655
H24 C21 3.4465 no 1_656
H24 H12A 2.9392 no 4_665
H24 H12B 3.2732 no 4_665
H24 H15 2.5472 no 1_655
H24 H17 3.3894 no 3_766
H24 H19A 3.2031 no 1_655
H24 H19B 3.3568 no 1_655
H24 H20B 3.4961 no 1_655
H24 H21C 2.5582 no 1_656
H25 C1 3.4613 no 1_656
H25 C2 2.9400 no 1_656
H25 C20 3.3677 no 3_767
H25 C21 3.2278 no 1_656
H25 H2 2.6011 no 1_656
H25 H11A 3.5000 no 4_665
H25 H12B 3.3810 no 4_665
H25 H20A 2.9933 no 3_767
H25 H20B 3.2219 no 3_767
H25 H20C 3.3319 no 3_767
H25 H21C 2.3457 no 1_656
H26 Se1 3.5545 no 1_556
H26 C3 3.5993 no 1_656
H26 C7 3.3913 no 4_565
H26 C20 3.5630 no 3_767
H26 H3 3.2795 no 1_656
H26 H7 2.6824 no 4_565
H26 H8 3.0813 no 4_565
H26 H11A 3.4282 no 4_665
H26 H20C 2.8891 no 3_767
H27 C7 2.8858 no 4_565
H27 C8 2.9626 no 4_565
H27 H7 2.3964 no 4_565
H27 H8 2.5168 no 4_565
H27 H11B 3.5258 no 4_665
H19A C16 3.5881 no 3_767
H19A C20 3.3883 no 3_767
H19A H7 3.2981 no 4_565
H19A H12A 3.4491 no 4_565
H19A H12B 3.4034 no 4_565
H19A H15 3.4149 no 3_767
H19A H24 3.2031 no 1_455
H19A H20B 3.4727 no 3_767
H19A H20C 2.7469 no 3_767
H19B C6 3.4940 no 4_565
H19B C7 3.2417 no 4_565
H19B C12 3.2015 no 4_565
H19B H7 2.5741 no 4_565
H19B H12A 2.6013 no 4_565
H19B H12B 3.2156 no 4_565
H19B H24 3.3568 no 1_455
H19C C20 3.3203 no 3_767
H19C C21 3.4297 no 3_766
H19C H7 3.1766 no 4_565
H19C H20B 3.0278 no 3_767
H19C H20C 2.7782 no 3_767
H19C H21A 3.2673 no 3_766
H19C H21B 2.7258 no 3_766
H20A C16 3.5433 no 3_666
H20A C17 2.9065 no 3_666
H20A C18 3.0295 no 3_666
H20A C21 3.3840 no 3_666
H20A C25 3.5613 no 3_767
H20A H2 3.3083 no 3_666
H20A H17 2.9367 no 3_666
H20A H23 2.8054 no 3_766
H20A H25 2.9933 no 3_767
H20A H21A 3.2462 no 3_666
H20A H21C 3.2647 no 3_666
H20B C21 2.9621 no 1_556
H20B C25 3.4137 no 3_767
H20B H17 3.4973 no 3_666
H20B H24 3.4961 no 1_455
H20B H25 3.2219 no 3_767
H20B H19A 3.4727 no 3_767
H20B H19C 3.0278 no 3_767
H20B H21A 2.4701 no 1_556
H20B H21A 3.1755 no 3_666
H20B H21B 2.8855 no 1_556
H20B H21C 3.0555 no 1_556
H20B H21C 3.4500 no 3_666
H20C Se1 3.3631 no 3_766
H20C C19 3.2085 no 3_767
H20C C25 3.5323 no 3_767
H20C C26 3.2890 no 3_767
H20C H23 3.2212 no 3_766
H20C H25 3.3319 no 3_767
H20C H26 2.8891 no 3_767
H20C H19A 2.7469 no 3_767
H20C H19C 2.7782 no 3_767
H21A C20 3.4405 no 1_554
H21A C24 3.5407 no 3_766
H21A H15 3.3407 no 1_554
H21A H19C 3.2673 no 3_766
H21A H20A 3.2462 no 3_666
H21A H20B 2.4701 no 1_554
H21A H20B 3.1755 no 3_666
H21A H21A 3.5252 no 3_665
H21B Te1 3.5956 no 3_766
H21B C13 3.0130 no 3_766
H21B C14 2.8921 no 3_766
H21B C15 3.5158 no 1_554
H21B C15 3.4444 no 3_766
H21B C19 3.2321 no 3_766
H21B H15 2.6101 no 1_554
H21B H19C 2.7258 no 3_766
H21B H20B 2.8855 no 1_554
H21C C24 3.0531 no 1_454
H21C C25 2.9451 no 1_454
H21C H15 2.7688 no 1_554
H21C H24 2.5582 no 1_454
H21C H25 2.3457 no 1_454
H21C H20A 3.2647 no 3_666
H21C H20B 3.0555 no 1_554
H21C H20B 3.4500 no 3_666

loop_
_geom_torsion_atom_site_label_1
_geom_torsion_atom_site_label_2
_geom_torsion_atom_site_label_3
_geom_torsion_atom_site_label_4
_geom_torsion
_geom_torsion_publ_flag
C1 Te1 C13 C14 -70.45(18) no
C1 Te1 C13 C18 117.51(17) no
C13 Te1 C1 C2 -20.15(17) no
C13 Te1 C1 C10 161.30(17) no
C9 Se1 C22 C23 -170.31(18) no
C9 Se1 C22 C27 11.8(3) no
C22 Se1 C9 C8 95.85(17) no
C22 Se1 C9 C10 -87.93(19) no
Te1 C1 C2 C3 -178.17(17) no
Te1 C1 C10 C5 178.86(14) no
Te1 C1 C10 C9 -0.8(4) no
C2 C1 C10 C5 0.3(4) no
C2 C1 C10 C9 -179.4(3) no
C10 C1 C2 C3 0.5(4) no
C1 C2 C3 C4 -0.6(4) no
C2 C3 C4 C5 -0.0(4) no
C2 C3 C4 C11 179.2(3) no
C3 C4 C5 C6 -179.8(2) no
C3 C4 C5 C10 0.9(4) no
C3 C4 C11 C12 -179.0(3) no
C5 C4 C11 C12 0.3(3) no
C11 C4 C5 C6 0.8(3) no
C11 C4 C5 C10 -178.5(2) no
C4 C5 C6 C7 179.2(2) no
C4 C5 C6 C12 -1.6(3) no
C4 C5 C10 C1 -1.0(4) no
C4 C5 C10 C9 178.7(2) no
C6 C5 C10 C1 179.7(2) no
C6 C5 C10 C9 -0.5(4) no
C10 C5 C6 C7 -1.5(4) no
C10 C5 C6 C12 177.7(2) no
C5 C6 C7 C8 2.0(4) no
C5 C6 C12 C11 1.8(3) no
C7 C6 C12 C11 -179.2(3) no
C12 C6 C7 C8 -177.0(3) no
C6 C7 C8 C9 -0.6(4) no
C7 C8 C9 Se1 174.9(2) no
C7 C8 C9 C10 -1.5(4) no
Se1 C9 C10 C1 5.6(4) no
Se1 C9 C10 C5 -174.08(14) no
C8 C9 C10 C1 -178.4(3) no
C8 C9 C10 C5 1.9(4) no
C4 C11 C12 C6 -1.2(3) no
Te1 C13 C14 C15 -172.42(15) no
Te1 C13 C14 C19 8.0(4) no
Te1 C13 C18 C17 173.44(15) no
Te1 C13 C18 C21 -4.8(4) no
C14 C13 C18 C17 1.4(4) no
C14 C13 C18 C21 -176.9(3) no
C18 C13 C14 C15 -0.4(4) no
C18 C13 C14 C19 -179.9(3) no
C13 C14 C15 C16 -0.7(4) no
C19 C14 C15 C16 178.9(3) no
C14 C15 C16 C17 0.6(4) no
C14 C15 C16 C20 -180.0(3) no
C15 C16 C17 C18 0.5(4) no
C20 C16 C17 C18 -178.9(3) no
C16 C17 C18 C13 -1.5(4) no
C16 C17 C18 C21 176.9(3) no
Se1 C22 C23 C24 -177.82(16) no
Se1 C22 C27 C26 178.74(17) no
C23 C22 C27 C26 0.9(4) no
C27 C22 C23 C24 0.1(4) no
C22 C23 C24 C25 -0.7(4) no
C23 C24 C25 C26 0.3(5) no
C24 C25 C26 C27 0.7(5) no
C25 C26 C27 C22 -1.3(5) no
